data_2207618
loop_
_publ_author_name
'Guo-Liang Zhao'
'Yi-Hang Wen'

_publ_section_title Tetrakis(\m-2-nitrobenzoato-\k^2^<i>O</i>:<i>O</i>')bis[(pyridine-\k<i>N</i>)zinc(II)]
_journal_coeditor_code NG6245
_journal_issue 12
_journal_name_full 'Acta Crystallographica Section E'
_journal_page_first m2699
_journal_page_last m2700
_journal_paper_doi 10.1107/S1600536805037712
_journal_volume 61
_journal_year 2005
_chemical_formula_iupac '[Zn2 (C7 H4 N O4)4 (C5 H5 N)2]'
_chemical_formula_moiety 'C38 H26 N6 O16 Zn2'
_chemical_formula_sum 'C38 H26 N6 O16 Zn2'
_chemical_formula_weight 953.39
_chemical_name_systematic
;
Tetrakis(\m-2-nitrobenzoato-\k^2^O:O')bis[(pyridine-\kN)zinc(II)]
;
_space_group_IT_number 2
_symmetry_cell_setting triclinic
_symmetry_space_group_name_Hall '-P 1'
_symmetry_space_group_name_H-M 'P -1'
_atom_sites_solution_hydrogens geom
_atom_sites_solution_primary direct
_atom_sites_solution_secondary difmap
_audit_creation_method SHELXL-97
_cell_angle_alpha 76.616(2)
_cell_angle_beta 87.507(2)
_cell_angle_gamma 70.685(2)
_cell_formula_units_Z 1
_cell_length_a 7.9627(9)
_cell_length_b 10.4988(12)
_cell_length_c 12.3751(14)
_cell_measurement_reflns_used 2612
_cell_measurement_temperature 293(2)
_cell_measurement_theta_max 25.22
_cell_measurement_theta_min 1.69
_cell_volume 949.18(19)
_computing_cell_refinement 'SAINT (Bruker, 2002)'
_computing_data_collection 'SMART (Bruker, 2002)'
_computing_data_reduction SAINT
_computing_molecular_graphics 'SHELXTL (Bruker, 2002)'
_computing_publication_material SHELXTL
_computing_structure_refinement 'SHELXS97 (Sheldrick, 1997)'
_computing_structure_solution 'SHELXS97 (Sheldrick, 1997)'
_diffrn_ambient_temperature 293(2)
_diffrn_measured_fraction_theta_full 0.981
_diffrn_measured_fraction_theta_max 0.981
_diffrn_measurement_device_type 'Bruker P4'
_diffrn_measurement_method \w
_diffrn_radiation_monochromator graphite
_diffrn_radiation_source 'fine-focus sealed tube'
_diffrn_radiation_type MoK\a
_diffrn_radiation_wavelength 0.71073
_diffrn_reflns_av_R_equivalents 0.0200
_diffrn_reflns_av_sigmaI/netI 0.0483
_diffrn_reflns_limit_h_max 8
_diffrn_reflns_limit_h_min -9
_diffrn_reflns_limit_k_max 7
_diffrn_reflns_limit_k_min -12
_diffrn_reflns_limit_l_max 14
_diffrn_reflns_limit_l_min -14
_diffrn_reflns_number 5090
_diffrn_reflns_theta_full 25.22
_diffrn_reflns_theta_max 25.22
_diffrn_reflns_theta_min 1.69
_diffrn_standards_decay_% 0
_diffrn_standards_interval_count 0
_diffrn_standards_number 0
_exptl_absorpt_coefficient_mu 1.350
_exptl_absorpt_correction_T_max .862
_exptl_absorpt_correction_T_min .810
_exptl_absorpt_correction_type multi-scan
_exptl_absorpt_process_details '(SADABS; Sheldrick, 1996)'
_exptl_crystal_colour colorless
_exptl_crystal_density_diffrn 1.668
_exptl_crystal_density_method 'not measured'
_exptl_crystal_description prism
_exptl_crystal_F_000 484
_exptl_crystal_size_max .25
_exptl_crystal_size_mid .13
_exptl_crystal_size_min .11
_refine_diff_density_max 0.521
_refine_diff_density_min -0.275
_refine_ls_extinction_method none
_refine_ls_goodness_of_fit_ref 1.043
_refine_ls_hydrogen_treatment constr
_refine_ls_matrix_type full
_refine_ls_number_parameters 280
_refine_ls_number_reflns 3360
_refine_ls_number_restraints 0
_refine_ls_restrained_S_all 1.043
_refine_ls_R_factor_gt 0.0449
_refine_ls_shift/su_max 0.001
_refine_ls_shift/su_mean 0.000
_refine_ls_structure_factor_coef Fsqd
_refine_ls_weighting_details 'calc w=1/[\s^2^(Fo^2^)+(0.0445P)^2^+0.6749P] where P=(Fo^2^+2Fc^2^)/3'
_refine_ls_weighting_scheme calc
_refine_ls_wR_factor_gt 0.0993
_refine_ls_wR_factor_ref 0.1028
_reflns_number_gt 2987
_reflns_number_total 3360
_reflns_threshold_expression I>2\s(I)
_cod_data_source_file ng6245.cif
_cod_data_source_block I
_cod_depositor_comments
;
The following automatic conversions were performed:
'_symmetry_cell_setting' value 'Triclinic' changed to 'triclinic'
according to '/home/saulius/struct/CIF-dictionaries/cif_core.dic'
dictionary named 'cif_core.dic' version 2.4.1 from 2010-06-29.

Automatic conversion script
Id: cif_fix_enum 1527 2010-12-29 10:47:43Z saulius 

The following automatic conversions were performed:

'_symmetry_cell_setting' value 'Triclinic' changed to 'triclinic'
according to /home/saulius/struct/CIF-dictionaries/cif_core.dic
dictionary named 'cif_core.dic' version 2.4.1 from 2010-06-29.

Automatic conversion script
Id: cif_fix_values 1715 2011-07-08 13:25:40Z adriana 
;
_cod_database_code 2207618
_cod_database_fobs_code 2207618

loop_
_symmetry_equiv_pos_as_xyz
'x, y, z'
'-x, -y, -z'

loop_
_atom_site_label
_atom_site_fract_x
_atom_site_fract_y
_atom_site_fract_z
_atom_site_U_iso_or_equiv
_atom_site_adp_type
_atom_site_calc_flag
_atom_site_refinement_flags
_atom_site_occupancy
_atom_site_type_symbol
Zn1 0.67826(5) 0.38523(4) 0.52433(3) 0.03143(14) Uani d . 1 Zn
C1 0.8976(5) 0.6866(4) 0.2590(3) 0.0427(9) Uani d . 1 C
H1A 0.9643 0.6040 0.3065 0.051 Uiso calc R 1 H
C2 0.9810(6) 0.7499(5) 0.1742(4) 0.0584(11) Uani d . 1 C
H2A 1.1026 0.7115 0.1655 0.070 Uiso calc R 1 H
C3 0.8821(6) 0.8712(5) 0.1022(4) 0.0630(12) Uani d . 1 C
H3A 0.9366 0.9130 0.0432 0.076 Uiso calc R 1 H
C4 0.7039(6) 0.9303(4) 0.1174(3) 0.0522(10) Uani d . 1 C
H4A 0.6377 1.0132 0.0702 0.063 Uiso calc R 1 H
C5 0.6247(5) 0.8654(3) 0.2033(3) 0.0374(8) Uani d . 1 C
C6 0.7184(4) 0.7416(3) 0.2759(3) 0.0329(7) Uani d . 1 C
C7 0.6329(5) 0.6639(4) 0.3669(3) 0.0343(8) Uani d . 1 C
C8 0.2745(5) 0.3886(4) 0.1798(3) 0.0478(9) Uani d . 1 C
H8A 0.1769 0.4130 0.2240 0.057 Uiso calc R 1 H
C9 0.2528(6) 0.3537(5) 0.0818(4) 0.0617(12) Uani d . 1 C
H9A 0.1415 0.3548 0.0609 0.074 Uiso calc R 1 H
C10 0.3931(7) 0.3176(4) 0.0156(3) 0.0614(12) Uani d . 1 C
H10A 0.3774 0.2950 -0.0507 0.074 Uiso calc R 1 H
C11 0.5584(6) 0.3146(4) 0.0469(3) 0.0538(11) Uani d . 1 C
H11A 0.6554 0.2892 0.0024 0.065 Uiso calc R 1 H
C12 0.5777(5) 0.3497(3) 0.1447(3) 0.0392(8) Uani d . 1 C
C13 0.4373(5) 0.3882(3) 0.2139(3) 0.0354(8) Uani d . 1 C
C14 0.4547(5) 0.4224(4) 0.3238(3) 0.0359(8) Uani d . 1 C
C15 0.9600(5) 0.1176(4) 0.6117(3) 0.0444(9) Uani d . 1 C
H15A 0.8748 0.1036 0.6627 0.053 Uiso calc R 1 H
C16 1.1207(5) 0.0130(4) 0.6166(4) 0.0554(11) Uani d . 1 C
H16A 1.1435 -0.0702 0.6695 0.066 Uiso calc R 1 H
C17 1.2455(5) 0.0339(4) 0.5423(4) 0.0601(12) Uani d . 1 C
H17A 1.3551 -0.0352 0.5437 0.072 Uiso calc R 1 H
C18 1.2083(5) 0.1567(5) 0.4661(4) 0.0612(12) Uani d . 1 C
H18A 1.2922 0.1728 0.4148 0.073 Uiso calc R 1 H
C19 1.0457(5) 0.2561(4) 0.4658(3) 0.0468(9) Uani d . 1 C
H19A 1.0212 0.3400 0.4137 0.056 Uiso calc R 1 H
N1 0.4322(5) 0.9327(3) 0.2105(3) 0.0533(9) Uani d . 1 N
N2 0.7545(5) 0.3533(4) 0.1707(3) 0.0538(9) Uani d . 1 N
N3 0.9215(3) 0.2377(3) 0.5371(2) 0.0333(6) Uani d . 1 N
O1 0.4702(3) 0.7187(3) 0.3801(2) 0.0472(6) Uani d . 1 O
O2 0.7303(3) 0.5493(2) 0.4218(2) 0.0437(6) Uani d . 1 O
O3 0.3339(4) 0.9025(4) 0.1572(3) 0.0824(11) Uani d . 1 O
O4 0.3835(5) 1.0177(4) 0.2673(3) 0.0974(13) Uani d . 1 O
O5 0.3307(3) 0.5214(3) 0.3454(2) 0.0502(7) Uani d . 1 O
O6 0.5879(3) 0.3475(3) 0.38497(19) 0.0427(6) Uani d . 1 O
O7 0.7651(4) 0.4514(3) 0.2012(2) 0.0645(8) Uani d . 1 O
O8 0.8830(5) 0.2560(4) 0.1556(4) 0.1006(13) Uani d . 1 O

loop_
_atom_site_aniso_label
_atom_site_aniso_U_11
_atom_site_aniso_U_22
_atom_site_aniso_U_33
_atom_site_aniso_U_12
_atom_site_aniso_U_13
_atom_site_aniso_U_23
Zn1 0.0306(2) 0.0305(2) 0.0258(2) -0.00304(15) 0.00174(15) -0.00281(15)
C1 0.045(2) 0.041(2) 0.044(2) -0.0180(17) 0.0037(17) -0.0072(17)
C2 0.054(3) 0.064(3) 0.061(3) -0.029(2) 0.017(2) -0.009(2)
C3 0.069(3) 0.068(3) 0.057(3) -0.041(3) 0.021(2) -0.002(2)
C4 0.072(3) 0.042(2) 0.040(2) -0.024(2) 0.002(2) 0.0025(18)
C5 0.048(2) 0.0348(19) 0.0329(19) -0.0169(16) 0.0034(15) -0.0094(15)
C6 0.0428(19) 0.0319(18) 0.0291(17) -0.0185(15) 0.0041(14) -0.0080(14)
C7 0.046(2) 0.038(2) 0.0238(16) -0.0194(17) 0.0049(15) -0.0094(15)
C8 0.048(2) 0.053(2) 0.044(2) -0.0161(19) 0.0012(18) -0.0152(19)
C9 0.068(3) 0.067(3) 0.056(3) -0.025(2) -0.013(2) -0.018(2)
C10 0.098(4) 0.055(3) 0.039(2) -0.029(3) -0.006(2) -0.019(2)
C11 0.080(3) 0.047(2) 0.036(2) -0.020(2) 0.017(2) -0.0173(18)
C12 0.050(2) 0.0316(18) 0.0361(19) -0.0145(16) 0.0069(16) -0.0065(15)
C13 0.043(2) 0.0329(18) 0.0300(18) -0.0120(15) 0.0001(15) -0.0063(14)
C14 0.041(2) 0.040(2) 0.0303(18) -0.0183(16) 0.0045(15) -0.0093(15)
C15 0.044(2) 0.038(2) 0.045(2) -0.0095(17) -0.0042(17) -0.0033(17)
C16 0.054(3) 0.031(2) 0.068(3) -0.0039(18) -0.017(2) 0.0025(19)
C17 0.036(2) 0.049(3) 0.088(3) 0.0008(18) -0.005(2) -0.022(2)
C18 0.040(2) 0.059(3) 0.078(3) -0.007(2) 0.017(2) -0.020(2)
C19 0.045(2) 0.039(2) 0.047(2) -0.0064(17) 0.0082(18) -0.0041(17)
N1 0.058(2) 0.045(2) 0.0411(19) -0.0073(17) 0.0096(17) 0.0041(16)
N2 0.055(2) 0.057(2) 0.047(2) -0.0201(18) 0.0141(16) -0.0061(17)
N3 0.0306(15) 0.0318(15) 0.0331(15) -0.0050(12) 0.0006(12) -0.0063(12)
O1 0.0437(15) 0.0498(15) 0.0388(14) -0.0141(12) 0.0087(11) 0.0047(12)
O2 0.0499(15) 0.0329(13) 0.0417(14) -0.0127(12) 0.0076(12) 0.0013(11)
O3 0.0534(19) 0.132(3) 0.0495(19) -0.023(2) -0.0050(15) -0.007(2)
O4 0.103(3) 0.061(2) 0.121(3) -0.009(2) 0.044(2) -0.042(2)
O5 0.0569(17) 0.0537(16) 0.0343(14) -0.0033(13) -0.0020(12) -0.0204(12)
O6 0.0448(15) 0.0505(15) 0.0288(13) -0.0105(12) -0.0043(11) -0.0079(11)
O7 0.072(2) 0.080(2) 0.0568(19) -0.0431(18) 0.0058(15) -0.0195(17)
O8 0.055(2) 0.090(3) 0.152(4) -0.011(2) 0.028(2) -0.041(3)

loop_
_atom_type_symbol
_atom_type_description
_atom_type_scat_dispersion_real
_atom_type_scat_dispersion_imag
_atom_type_scat_source
C C 0.0033 0.0016 'International Tables Vol C Tables 4.2.6.8 and 6.1.1.4'
H H 0.0000 0.0000 'International Tables Vol C Tables 4.2.6.8 and 6.1.1.4'
N N 0.0061 0.0033 'International Tables Vol C Tables 4.2.6.8 and 6.1.1.4'
O O 0.0106 0.0060 'International Tables Vol C Tables 4.2.6.8 and 6.1.1.4'
Zn Zn 0.2839 1.4301 'International Tables Vol C Tables 4.2.6.8 and 6.1.1.4'

loop_
_geom_angle_atom_site_label_1
_geom_angle_atom_site_label_2
_geom_angle_atom_site_label_3
_geom_angle_site_symmetry_1
_geom_angle_site_symmetry_3
_geom_angle
_geom_angle_publ_flag
N3 Zn1 O1 . 2_666 102.34(11) yes
N3 Zn1 O2 . . 100.62(11) yes
O1 Zn1 O2 2_666 . 157.04(10) yes
N3 Zn1 O5 . 2_666 105.89(10) yes
O1 Zn1 O5 2_666 2_666 85.36(11) yes
O2 Zn1 O5 . 2_666 88.69(11) yes
N3 Zn1 O6 . . 96.67(10) yes
O1 Zn1 O6 2_666 . 89.49(10) yes
O2 Zn1 O6 . . 87.56(10) yes
O5 Zn1 O6 2_666 . 157.44(10) yes
N3 Zn1 Zn1 . 2_666 173.14(8) ?
O1 Zn1 Zn1 2_666 2_666 82.59(7) ?
O2 Zn1 Zn1 . 2_666 74.51(7) ?
O5 Zn1 Zn1 2_666 2_666 79.08(7) ?
O6 Zn1 Zn1 . 2_666 78.47(7) ?
C2 C1 C6 . . 122.1(4) ?
C2 C1 H1A . . 119.0 ?
C6 C1 H1A . . 119.0 ?
C1 C2 C3 . . 119.3(4) ?
C1 C2 H2A . . 120.4 ?
C3 C2 H2A . . 120.4 ?
C4 C3 C2 . . 120.3(4) ?
C4 C3 H3A . . 119.8 ?
C2 C3 H3A . . 119.8 ?
C5 C4 C3 . . 119.0(4) ?
C5 C4 H4A . . 120.5 ?
C3 C4 H4A . . 120.5 ?
C4 C5 C6 . . 122.4(3) ?
C4 C5 N1 . . 115.4(3) ?
C6 C5 N1 . . 122.1(3) ?
C1 C6 C5 . . 116.8(3) ?
C1 C6 C7 . . 119.6(3) ?
C5 C6 C7 . . 123.5(3) ?
O2 C7 O1 . . 125.5(3) ?
O2 C7 C6 . . 117.1(3) ?
O1 C7 C6 . . 117.4(3) ?
C9 C8 C13 . . 121.6(4) ?
C9 C8 H8A . . 119.2 ?
C13 C8 H8A . . 119.2 ?
C10 C9 C8 . . 120.4(4) ?
C10 C9 H9A . . 119.8 ?
C8 C9 H9A . . 119.8 ?
C9 C10 C11 . . 119.9(4) ?
C9 C10 H10A . . 120.0 ?
C11 C10 H10A . . 120.0 ?
C12 C11 C10 . . 118.9(4) ?
C12 C11 H11A . . 120.6 ?
C10 C11 H11A . . 120.6 ?
C11 C12 C13 . . 122.7(4) ?
C11 C12 N2 . . 116.7(3) ?
C13 C12 N2 . . 120.5(3) ?
C8 C13 C12 . . 116.4(3) ?
C8 C13 C14 . . 119.4(3) ?
C12 C13 C14 . . 124.2(3) ?
O5 C14 O6 . . 126.6(3) ?
O5 C14 C13 . . 116.0(3) ?
O6 C14 C13 . . 117.4(3) ?
N3 C15 C16 . . 122.7(4) ?
N3 C15 H15A . . 118.7 ?
C16 C15 H15A . . 118.7 ?
C17 C16 C15 . . 118.6(4) ?
C17 C16 H16A . . 120.7 ?
C15 C16 H16A . . 120.7 ?
C18 C17 C16 . . 119.4(4) ?
C18 C17 H17A . . 120.3 ?
C16 C17 H17A . . 120.3 ?
C17 C18 C19 . . 119.0(4) ?
C17 C18 H18A . . 120.5 ?
C19 C18 H18A . . 120.5 ?
N3 C19 C18 . . 122.7(4) ?
N3 C19 H19A . . 118.6 ?
C18 C19 H19A . . 118.6 ?
O3 N1 O4 . . 124.6(4) ?
O3 N1 C5 . . 117.6(3) ?
O4 N1 C5 . . 117.7(4) ?
O7 N2 O8 . . 124.3(4) ?
O7 N2 C12 . . 119.2(3) ?
O8 N2 C12 . . 116.5(4) ?
C19 N3 C15 . . 117.7(3) ?
C19 N3 Zn1 . . 120.1(2) ?
C15 N3 Zn1 . . 122.1(2) ?
C7 O1 Zn1 . 2_666 122.9(2) ?
C7 O2 Zn1 . . 133.2(2) ?
C14 O5 Zn1 . 2_666 127.2(2) ?
C14 O6 Zn1 . . 127.5(2) ?

loop_
_geom_bond_atom_site_label_1
_geom_bond_atom_site_label_2
_geom_bond_site_symmetry_2
_geom_bond_distance
_geom_bond_publ_flag
Zn1 N3 . 2.026(3) yes
Zn1 O1 2_666 2.030(2) yes
Zn1 O2 . 2.040(2) yes
Zn1 O5 2_666 2.060(2) yes
Zn1 O6 . 2.065(2) yes
Zn1 Zn1 2_666 3.0299(8) yes
C1 C2 . 1.376(5) ?
C1 C6 . 1.377(5) ?
C1 H1A . 0.9300 ?
C2 C3 . 1.381(6) ?
C2 H2A . 0.9300 ?
C3 C4 . 1.372(6) ?
C3 H3A . 0.9300 ?
C4 C5 . 1.372(5) ?
C4 H4A . 0.9300 ?
C5 C6 . 1.390(5) ?
C5 N1 . 1.469(5) ?
C6 C7 . 1.506(4) ?
C7 O2 . 1.250(4) ?
C7 O1 . 1.252(4) ?
C8 C9 . 1.378(5) ?
C8 C13 . 1.379(5) ?
C8 H8A . 0.9300 ?
C9 C10 . 1.358(6) ?
C9 H9A . 0.9300 ?
C10 C11 . 1.377(6) ?
C10 H10A . 0.9300 ?
C11 C12 . 1.374(5) ?
C11 H11A . 0.9300 ?
C12 C13 . 1.387(5) ?
C12 N2 . 1.471(5) ?
C13 C14 . 1.508(4) ?
C14 O5 . 1.246(4) ?
C14 O6 . 1.249(4) ?
C15 N3 . 1.329(4) ?
C15 C16 . 1.376(5) ?
C15 H15A . 0.9300 ?
C16 C17 . 1.360(6) ?
C16 H16A . 0.9300 ?
C17 C18 . 1.360(6) ?
C17 H17A . 0.9300 ?
C18 C19 . 1.368(5) ?
C18 H18A . 0.9300 ?
C19 N3 . 1.329(4) ?
C19 H19A . 0.9300 ?
N1 O3 . 1.206(5) ?
N1 O4 . 1.215(4) ?
N2 O7 . 1.205(4) ?
N2 O8 . 1.227(4) ?
O1 Zn1 2_666 2.030(2) ?
O5 Zn1 2_666 2.060(2) ?

loop_
_geom_torsion_atom_site_label_1
_geom_torsion_atom_site_label_2
_geom_torsion_atom_site_label_3
_geom_torsion_atom_site_label_4
_geom_torsion_site_symmetry_1
_geom_torsion_site_symmetry_4
_geom_torsion
C6 C1 C2 C3 . . -1.2(6)
C1 C2 C3 C4 . . 2.2(7)
C2 C3 C4 C5 . . -1.6(7)
C3 C4 C5 C6 . . 0.0(6)
C3 C4 C5 N1 . . -177.5(4)
C2 C1 C6 C5 . . -0.3(5)
C2 C1 C6 C7 . . 177.1(3)
C4 C5 C6 C1 . . 0.9(5)
N1 C5 C6 C1 . . 178.3(3)
C4 C5 C6 C7 . . -176.4(3)
N1 C5 C6 C7 . . 0.9(5)
C1 C6 C7 O2 . . -1.7(5)
C5 C6 C7 O2 . . 175.6(3)
C1 C6 C7 O1 . . 179.1(3)
C5 C6 C7 O1 . . -3.6(5)
C13 C8 C9 C10 . . 0.0(7)
C8 C9 C10 C11 . . 0.6(7)
C9 C10 C11 C12 . . -0.6(6)
C10 C11 C12 C13 . . 0.0(6)
C10 C11 C12 N2 . . -176.3(3)
C9 C8 C13 C12 . . -0.5(6)
C9 C8 C13 C14 . . -177.9(4)
C11 C12 C13 C8 . . 0.5(5)
N2 C12 C13 C8 . . 176.7(3)
C11 C12 C13 C14 . . 177.7(3)
N2 C12 C13 C14 . . -6.1(5)
C8 C13 C14 O5 . . -42.4(5)
C12 C13 C14 O5 . . 140.5(4)
C8 C13 C14 O6 . . 135.8(4)
C12 C13 C14 O6 . . -41.4(5)
N3 C15 C16 C17 . . 0.4(6)
C15 C16 C17 C18 . . 0.1(6)
C16 C17 C18 C19 . . -0.2(7)
C17 C18 C19 N3 . . -0.2(7)
C4 C5 N1 O3 . . 87.0(4)
C6 C5 N1 O3 . . -90.5(4)
C4 C5 N1 O4 . . -91.0(4)
C6 C5 N1 O4 . . 91.5(4)
C11 C12 N2 O7 . . 132.8(4)
C13 C12 N2 O7 . . -43.6(5)
C11 C12 N2 O8 . . -44.7(5)
C13 C12 N2 O8 . . 138.9(4)
C18 C19 N3 C15 . . 0.7(6)
C18 C19 N3 Zn1 . . -175.8(3)
C16 C15 N3 C19 . . -0.7(5)
C16 C15 N3 Zn1 . . 175.7(3)
O1 Zn1 N3 C19 2_666 . 164.3(3)
O2 Zn1 N3 C19 . . -15.4(3)
O5 Zn1 N3 C19 2_666 . -107.0(3)
O6 Zn1 N3 C19 . . 73.4(3)
O1 Zn1 N3 C15 2_666 . -12.0(3)
O2 Zn1 N3 C15 . . 168.3(3)
O5 Zn1 N3 C15 2_666 . 76.6(3)
O6 Zn1 N3 C15 . . -102.9(3)
O2 C7 O1 Zn1 . 2_666 -11.7(5)
C6 C7 O1 Zn1 . 2_666 167.4(2)
O1 C7 O2 Zn1 . . 16.0(5)
C6 C7 O2 Zn1 . . -163.1(2)
N3 Zn1 O2 C7 . . 165.9(3)
O1 Zn1 O2 C7 2_666 . -13.3(5)
O5 Zn1 O2 C7 2_666 . -88.2(3)
O6 Zn1 O2 C7 . . 69.6(3)
Zn1 Zn1 O2 C7 2_666 . -9.1(3)
O6 C14 O5 Zn1 . 2_666 10.7(5)
C13 C14 O5 Zn1 . 2_666 -171.3(2)
O5 C14 O6 Zn1 . . -14.7(5)
C13 C14 O6 Zn1 . . 167.4(2)
N3 Zn1 O6 C14 . . -166.3(3)
O1 Zn1 O6 C14 2_666 . 91.4(3)
O2 Zn1 O6 C14 . . -65.9(3)
O5 Zn1 O6 C14 2_666 . 14.8(5)
Zn1 Zn1 O6 C14 2_666 . 8.8(3)
